data_7104335
loop_
_publ_author_name
'Legeay, Jean-Chistophe'
'Lewis, William'
'Stockman, Robert A'

_publ_section_title
;
 Combining two-directional synthesis and tandem reactions: new access
 to 3,5-disubstituted pyrrolizidines and first total synthesis of
 alkaloid cis-223B.
;
_journal_issue 16
_journal_name_full 'Chemical communications (Cambridge, England)'
_journal_page_first 2207
_journal_page_last 2209
_journal_paper_doi 10.1039/b900451c
_journal_volume 34
_journal_year 2009
_chemical_formula_moiety 'C22 H33 N3 O3 S'
_chemical_formula_sum 'C22 H33 N3 O3 S'
_chemical_formula_weight 419.57
_chemical_name_systematic
;
?
;
_space_group_IT_number 2
_symmetry_cell_setting triclinic
_symmetry_space_group_name_Hall '-P 1'
_symmetry_space_group_name_H-M 'P -1'
_atom_sites_solution_hydrogens geom
_atom_sites_solution_primary direct
_atom_sites_solution_secondary difmap
_audit_creation_method SHELXL-97
_cell_angle_alpha 83.9330(10)
_cell_angle_beta 78.6570(10)
_cell_angle_gamma 73.4460(10)
_cell_formula_units_Z 2
_cell_length_a 7.7854(6)
_cell_length_b 8.3741(7)
_cell_length_c 18.0810(14)
_cell_measurement_reflns_used 5244
_cell_measurement_temperature 150(2)
_cell_measurement_theta_max 27.50
_cell_measurement_theta_min 2.30
_cell_volume 1106.33(15)
_computing_cell_refinement 'Bruker SAINT version 6.36A (Bruker, 2002)'
_computing_data_collection 'Bruker SMART version 5.624 (Bruker, 2001)'
_computing_data_reduction 'Bruker SAINT; SHELXTL (Sheldrick, 2008)'
_computing_molecular_graphics ' ?'
_computing_publication_material 'enCIFer(Allen et al.,2004);PLATON(Spek,2003)'
_computing_structure_refinement 'SHELXL-97 (Sheldrick, 1997)'
_computing_structure_solution 'SHELXS-97 (Sheldrick, 1990)'
_diffrn_ambient_temperature 150(2)
_diffrn_detector_area_resol_mean 8.192
_diffrn_measured_fraction_theta_full 0.994
_diffrn_measured_fraction_theta_max 0.966
_diffrn_measurement_device_type 'Bruker SMART1000 CCD area detector'
_diffrn_measurement_method omega
_diffrn_radiation_monochromator graphite
_diffrn_radiation_source 'sealed tube'
_diffrn_radiation_type MoK\a
_diffrn_radiation_wavelength 0.71073
_diffrn_reflns_av_R_equivalents 0.0160
_diffrn_reflns_av_sigmaI/netI 0.0225
_diffrn_reflns_limit_h_max 10
_diffrn_reflns_limit_h_min -10
_diffrn_reflns_limit_k_max 10
_diffrn_reflns_limit_k_min -10
_diffrn_reflns_limit_l_max 23
_diffrn_reflns_limit_l_min -23
_diffrn_reflns_number 9712
_diffrn_reflns_theta_full 25.05
_diffrn_reflns_theta_max 27.52
_diffrn_reflns_theta_min 2.30
_diffrn_standards_decay_% 0
_diffrn_standards_number 0
_exptl_absorpt_coefficient_mu 0.174
_exptl_absorpt_correction_T_max 0.9100
_exptl_absorpt_correction_T_min 0.8236
_exptl_absorpt_correction_type multi-scan
_exptl_absorpt_process_details 'SADABS 2007/2'
_exptl_crystal_colour COLOURLESS
_exptl_crystal_density_diffrn 1.260
_exptl_crystal_density_method 'not measured'
_exptl_crystal_description BLOCK
_exptl_crystal_F_000 452
_exptl_crystal_size_max 0.58
_exptl_crystal_size_mid 0.56
_exptl_crystal_size_min 0.52
_refine_diff_density_max 0.415
_refine_diff_density_min -0.281
_refine_diff_density_rms 0.045
_refine_ls_extinction_method none
_refine_ls_goodness_of_fit_ref 1.045
_refine_ls_hydrogen_treatment mixed
_refine_ls_matrix_type full
_refine_ls_number_parameters 268
_refine_ls_number_reflns 4910
_refine_ls_number_restraints 1
_refine_ls_restrained_S_all 5.201
_refine_ls_R_factor_all 0.0439
_refine_ls_R_factor_gt 0.0373
_refine_ls_shift/su_max 0.000
_refine_ls_shift/su_mean 0.000
_refine_ls_structure_factor_coef Fsqd
_refine_ls_weighting_details 'calc w=1/[\s^2^(Fo^2^)+(0.0519P)^2^+0.3397P] where P=(Fo^2^+2Fc^2^)/3'
_refine_ls_weighting_scheme calc
_refine_ls_wR_factor_gt 0.0953
_refine_ls_wR_factor_ref 0.0998
_reflns_number_gt 4218
_reflns_number_total 4910
_reflns_threshold_expression >2s(I)
_cod_data_source_file b900451c.txt
_cod_data_source_block anobnc
_cod_depositor_comments
;
The following automatic conversions were performed:
'_symmetry_cell_setting' value 'Triclinic' changed to 'triclinic'
according to '/home/saulius/struct/CIF-dictionaries/cif_core.dic'
dictionary named 'cif_core.dic' version 2.4.1 from 2010-06-29.

Automatic conversion script
Id: cif_fix_enum 1527 2010-12-29 10:47:43Z saulius 
;
_cod_database_code 7104335

loop_
_symmetry_equiv_pos_as_xyz
'x, y, z'
'-x, -y, -z'

loop_
_atom_site_label
_atom_site_type_symbol
_atom_site_fract_x
_atom_site_fract_y
_atom_site_fract_z
_atom_site_U_iso_or_equiv
_atom_site_adp_type
_atom_site_occupancy
_atom_site_symmetry_multiplicity
_atom_site_calc_flag
_atom_site_refinement_flags
_atom_site_disorder_assembly
_atom_site_disorder_group
N1 N 0.9256(7) 0.7090(7) 0.3017(3) 0.0216(11) Uani 1 1 d . . .
C1 C 1.0013(8) 0.7384(8) 0.3667(4) 0.0228(13) Uani 1 1 d . . .
H1A H 1.0722 0.8228 0.3519 0.027 Uiso 1 1 calc R . .
C2 C 1.1275(9) 0.5674(9) 0.3852(4) 0.0292(15) Uani 1 1 d . . .
H2A H 1.2454 0.5459 0.3500 0.035 Uiso 1 1 calc R . .
H2B H 1.1501 0.5590 0.4377 0.035 Uiso 1 1 calc R . .
C3 C 1.0195(10) 0.4466(9) 0.3750(4) 0.0324(16) Uani 1 1 d . . .
H3A H 0.9361 0.4301 0.4223 0.039 Uiso 1 1 calc RD . .
H3B H 1.1024 0.3369 0.3598 0.039 Uiso 1 1 calc R . .
C4 C 0.9118(9) 0.5317(8) 0.3119(4) 0.0273(14) Uani 1 1 d . . .
H4A H 0.7814 0.5315 0.3279 0.033 Uiso 1 1 calc R . .
C5 C 0.9842(10) 0.4606(9) 0.2336(4) 0.0333(16) Uani 1 1 d . . .
H5A H 1.1084 0.3847 0.2313 0.040 Uiso 1 1 calc R . .
H5B H 0.9036 0.3986 0.2211 0.040 Uiso 1 1 calc R . .
C6 C 0.9854(10) 0.6135(10) 0.1798(4) 0.0332(16) Uani 1 1 d . . .
H6A H 1.0753 0.5845 0.1330 0.040 Uiso 1 1 calc R . .
H6B H 0.8636 0.6664 0.1666 0.040 Uiso 1 1 calc R . .
C7 C 1.0399(9) 0.7266(8) 0.2264(4) 0.0244(13) Uani 1 1 d . . .
H7A H 1.1714 0.6809 0.2304 0.029 Uiso 1 1 calc R . .
C8 C 0.8457(9) 0.7974(8) 0.4334(4) 0.0244(13) Uani 1 1 d . . .
H8A H 0.7687 0.7190 0.4420 0.029 Uiso 1 1 calc R . .
H8B H 0.8997 0.7901 0.4792 0.029 Uiso 1 1 calc R . .
C9 C 0.7244(9) 0.9724(8) 0.4242(3) 0.0230(13) Uani 1 1 d . . .
N2 N 0.5946(7) 1.0165(7) 0.3859(3) 0.0230(11) Uani 1 1 d . . .
N3 N 0.5761(8) 0.8874(7) 0.3457(3) 0.0232(11) Uani 1 1 d D . .
H3 H 0.682(11) 0.831(10) 0.320(5) 0.028 Uiso 1 1 d . . .
S1 S 0.4214(2) 0.95500(19) 0.29180(9) 0.0226(5) Uani 1 1 d . . .
O1 O 0.4359(7) 0.8141(6) 0.2496(3) 0.0301(11) Uani 1 1 d . . .
O2 O 0.2509(6) 1.0312(6) 0.3380(3) 0.0291(11) Uani 1 1 d . . .
C10 C 0.4819(8) 1.1129(8) 0.2278(4) 0.0228(13) Uani 1 1 d . . .
C11 C 0.4799(9) 1.2633(8) 0.2550(4) 0.0254(14) Uani 1 1 d . . .
H11A H 0.4449 1.2814 0.3075 0.031 Uiso 1 1 calc R . .
C12 C 0.5293(9) 1.3862(8) 0.2047(4) 0.0278(14) Uani 1 1 d . . .
H12A H 0.5289 1.4884 0.2232 0.033 Uiso 1 1 calc R . .
C13 C 0.5797(9) 1.3620(9) 0.1274(4) 0.0292(15) Uani 1 1 d . . .
C14 C 0.5784(10) 1.2117(9) 0.1012(4) 0.0311(15) Uani 1 1 d . . .
H14A H 0.6105 1.1945 0.0487 0.037 Uiso 1 1 calc R . .
C15 C 0.5307(9) 1.0865(9) 0.1510(4) 0.0275(14) Uani 1 1 d . . .
H15A H 0.5315 0.9840 0.1326 0.033 Uiso 1 1 calc R . .
C16 C 0.7541(10) 1.1051(9) 0.4664(4) 0.0293(15) Uani 1 1 d . . .
H16A H 0.8804 1.1127 0.4490 0.035 Uiso 1 1 calc R . .
H16B H 0.7417 1.0700 0.5208 0.035 Uiso 1 1 calc R . .
C17 C 0.6249(10) 1.2774(9) 0.4575(5) 0.0361(17) Uani 1 1 d . . .
H17A H 0.6458 1.3530 0.4906 0.054 Uiso 1 1 calc R . .
H17B H 0.4990 1.2705 0.4713 0.054 Uiso 1 1 calc R . .
H17C H 0.6467 1.3200 0.4049 0.054 Uiso 1 1 calc R . .
C18 C 0.6391(11) 1.4951(10) 0.0740(5) 0.0402(18) Uani 1 1 d . . .
H18A H 0.6641 1.4603 0.0220 0.060 Uiso 1 1 calc R . .
H18B H 0.7495 1.5115 0.0865 0.060 Uiso 1 1 calc R . .
H18C H 0.5421 1.5999 0.0788 0.060 Uiso 1 1 calc R . .
C19 C 1.0029(9) 0.9096(9) 0.1992(4) 0.0270(14) Uani 1 1 d . . .
H19A H 0.8732 0.9520 0.1940 0.032 Uiso 1 1 calc R . .
H19B H 1.0232 0.9733 0.2383 0.032 Uiso 1 1 calc R . .
C20 C 1.1190(9) 0.9432(9) 0.1249(4) 0.0276(14) Uani 1 1 d . . .
O3 O 1.2282(8) 0.8335(7) 0.0882(3) 0.0409(14) Uani 1 1 d . . .
C21 C 1.0898(11) 1.1248(10) 0.0993(4) 0.0365(17) Uani 1 1 d . . .
H21B H 1.1396 1.1793 0.1328 0.044 Uiso 1 1 calc R . .
H21C H 0.9573 1.1784 0.1052 0.044 Uiso 1 1 calc R . .
C22 C 1.1762(13) 1.1560(11) 0.0181(5) 0.047(2) Uani 1 1 d . . .
H22C H 1.1491 1.2763 0.0058 0.071 Uiso 1 1 calc R . .
H22D H 1.1271 1.1036 -0.0158 0.071 Uiso 1 1 calc R . .
H22A H 1.3083 1.1081 0.0121 0.071 Uiso 1 1 calc R . .

loop_
_atom_site_aniso_label
_atom_site_aniso_U_11
_atom_site_aniso_U_22
_atom_site_aniso_U_33
_atom_site_aniso_U_23
_atom_site_aniso_U_13
_atom_site_aniso_U_12
N1 0.022(3) 0.024(3) 0.021(3) -0.002(2) -0.004(2) -0.008(2)
C1 0.021(3) 0.026(3) 0.022(3) -0.001(2) -0.004(2) -0.007(2)
C2 0.026(3) 0.030(3) 0.030(3) 0.000(3) -0.009(3) -0.003(3)
C3 0.035(4) 0.025(3) 0.035(4) 0.001(3) -0.006(3) -0.005(3)
C4 0.025(3) 0.024(3) 0.034(4) -0.003(3) -0.005(3) -0.009(3)
C5 0.032(4) 0.031(4) 0.040(4) -0.012(3) -0.008(3) -0.009(3)
C6 0.035(4) 0.040(4) 0.028(4) -0.010(3) -0.006(3) -0.011(3)
C7 0.022(3) 0.029(3) 0.021(3) -0.004(2) -0.002(2) -0.006(3)
C8 0.026(3) 0.027(3) 0.020(3) 0.000(2) -0.005(2) -0.006(3)
C9 0.024(3) 0.027(3) 0.018(3) -0.001(2) 0.000(2) -0.009(3)
N2 0.024(3) 0.025(3) 0.021(3) -0.003(2) -0.002(2) -0.009(2)
N3 0.023(3) 0.022(3) 0.025(3) -0.003(2) -0.005(2) -0.005(2)
S1 0.0215(8) 0.0222(8) 0.0261(9) -0.0008(6) -0.0054(6) -0.0083(6)
O1 0.035(3) 0.026(2) 0.034(3) -0.003(2) -0.010(2) -0.013(2)
O2 0.021(2) 0.030(3) 0.036(3) 0.000(2) -0.0026(19) -0.0084(19)
C10 0.019(3) 0.024(3) 0.026(3) 0.001(2) -0.006(2) -0.006(2)
C11 0.024(3) 0.025(3) 0.027(3) -0.003(3) -0.004(2) -0.005(3)
C12 0.026(3) 0.022(3) 0.036(4) -0.001(3) -0.008(3) -0.007(3)
C13 0.025(3) 0.032(4) 0.033(4) 0.007(3) -0.010(3) -0.010(3)
C14 0.032(4) 0.039(4) 0.024(3) 0.002(3) -0.007(3) -0.012(3)
C15 0.029(3) 0.029(3) 0.027(3) -0.002(3) -0.008(3) -0.009(3)
C16 0.031(4) 0.033(4) 0.026(3) -0.006(3) -0.005(3) -0.011(3)
C17 0.034(4) 0.031(4) 0.045(4) -0.012(3) -0.004(3) -0.012(3)
C18 0.045(4) 0.041(4) 0.039(4) 0.012(3) -0.013(4) -0.021(4)
C19 0.025(3) 0.031(3) 0.022(3) -0.001(3) -0.002(2) -0.005(3)
C20 0.025(3) 0.035(4) 0.022(3) -0.001(3) -0.005(3) -0.009(3)
O3 0.044(3) 0.040(3) 0.028(3) -0.002(2) 0.007(2) -0.005(2)
C21 0.034(4) 0.037(4) 0.037(4) 0.001(3) -0.001(3) -0.012(3)
C22 0.062(6) 0.047(5) 0.037(4) 0.009(4) -0.005(4) -0.027(4)

loop_
_atom_type_symbol
_atom_type_description
_atom_type_scat_dispersion_real
_atom_type_scat_dispersion_imag
_atom_type_scat_source
C C 0.0033 0.0016 'International Tables Vol C Tables 4.2.6.8 and 6.1.1.4'
H H 0.0000 0.0000 'International Tables Vol C Tables 4.2.6.8 and 6.1.1.4'
N N 0.0061 0.0033 'International Tables Vol C Tables 4.2.6.8 and 6.1.1.4'
O O 0.0106 0.0060 'International Tables Vol C Tables 4.2.6.8 and 6.1.1.4'
S S 0.1246 0.1234 'International Tables Vol C Tables 4.2.6.8 and 6.1.1.4'

loop_
_geom_angle_atom_site_label_1
_geom_angle_atom_site_label_2
_geom_angle_atom_site_label_3
_geom_angle
_geom_angle_site_symmetry_1
_geom_angle_site_symmetry_3
_geom_angle_publ_flag
C1 N1 C7 114.6(5) . . ?
C1 N1 C4 106.9(5) . . ?
C7 N1 C4 107.3(5) . . ?
N1 C1 C2 103.9(5) . . ?
N1 C1 C8 109.8(5) . . ?
C2 C1 C8 111.7(5) . . ?
N1 C1 H1A 110.5 . . ?
C2 C1 H1A 110.5 . . ?
C8 C1 H1A 110.5 . . ?
C3 C2 C1 102.8(5) . . ?
C3 C2 H2A 111.2 . . ?
C1 C2 H2A 111.2 . . ?
C3 C2 H2B 111.2 . . ?
C1 C2 H2B 111.2 . . ?
H2A C2 H2B 109.1 . . ?
C2 C3 C4 104.5(5) . . ?
C2 C3 H3A 110.8 . . ?
C4 C3 H3A 110.8 . . ?
C2 C3 H3B 110.8 . . ?
C4 C3 H3B 110.8 . . ?
H3A C3 H3B 108.9 . . ?
N1 C4 C5 105.1(5) . . ?
N1 C4 C3 106.5(5) . . ?
C5 C4 C3 116.3(6) . . ?
N1 C4 H4A 109.6 . . ?
C5 C4 H4A 109.6 . . ?
C3 C4 H4A 109.6 . . ?
C6 C5 C4 104.4(5) . . ?
C6 C5 H5A 110.9 . . ?
C4 C5 H5A 110.9 . . ?
C6 C5 H5B 110.9 . . ?
C4 C5 H5B 110.9 . . ?
H5A C5 H5B 108.9 . . ?
C7 C6 C5 102.2(6) . . ?
C7 C6 H6A 111.3 . . ?
C5 C6 H6A 111.3 . . ?
C7 C6 H6B 111.3 . . ?
C5 C6 H6B 111.3 . . ?
H6A C6 H6B 109.2 . . ?
N1 C7 C19 110.1(5) . . ?
N1 C7 C6 101.7(5) . . ?
C19 C7 C6 116.1(6) . . ?
N1 C7 H7A 109.6 . . ?
C19 C7 H7A 109.6 . . ?
C6 C7 H7A 109.6 . . ?
C9 C8 C1 116.0(5) . . ?
C9 C8 H8A 108.3 . . ?
C1 C8 H8A 108.3 . . ?
C9 C8 H8B 108.3 . . ?
C1 C8 H8B 108.3 . . ?
H8A C8 H8B 107.4 . . ?
N2 C9 C16 117.2(6) . . ?
N2 C9 C8 125.8(6) . . ?
C16 C9 C8 116.9(6) . . ?
C9 N2 N3 114.7(5) . . ?
N2 N3 S1 112.4(4) . . ?
N2 N3 H3 113(5) . . ?
S1 N3 H3 112(5) . . ?
O2 S1 O1 119.3(3) . . ?
O2 S1 N3 108.7(3) . . ?
O1 S1 N3 104.7(3) . . ?
O2 S1 C10 107.1(3) . . ?
O1 S1 C10 108.3(3) . . ?
N3 S1 C10 108.3(3) . . ?
C15 C10 C11 120.6(6) . . ?
C15 C10 S1 119.9(5) . . ?
C11 C10 S1 119.5(5) . . ?
C12 C11 C10 119.3(6) . . ?
C12 C11 H11A 120.3 . . ?
C10 C11 H11A 120.3 . . ?
C11 C12 C13 121.0(6) . . ?
C11 C12 H12A 119.5 . . ?
C13 C12 H12A 119.5 . . ?
C14 C13 C12 118.7(6) . . ?
C14 C13 C18 121.2(7) . . ?
C12 C13 C18 120.1(7) . . ?
C15 C14 C13 121.0(6) . . ?
C15 C14 H14A 119.5 . . ?
C13 C14 H14A 119.5 . . ?
C10 C15 C14 119.3(6) . . ?
C10 C15 H15A 120.4 . . ?
C14 C15 H15A 120.4 . . ?
C9 C16 C17 114.9(6) . . ?
C9 C16 H16A 108.5 . . ?
C17 C16 H16A 108.5 . . ?
C9 C16 H16B 108.5 . . ?
C17 C16 H16B 108.5 . . ?
H16A C16 H16B 107.5 . . ?
C16 C17 H17A 109.5 . . ?
C16 C17 H17B 109.5 . . ?
H17A C17 H17B 109.5 . . ?
C16 C17 H17C 109.5 . . ?
H17A C17 H17C 109.5 . . ?
H17B C17 H17C 109.5 . . ?
C13 C18 H18A 109.5 . . ?
C13 C18 H18B 109.5 . . ?
H18A C18 H18B 109.5 . . ?
C13 C18 H18C 109.5 . . ?
H18A C18 H18C 109.5 . . ?
H18B C18 H18C 109.5 . . ?
C20 C19 C7 114.6(6) . . ?
C20 C19 H19A 108.6 . . ?
C7 C19 H19A 108.6 . . ?
C20 C19 H19B 108.6 . . ?
C7 C19 H19B 108.6 . . ?
H19A C19 H19B 107.6 . . ?
O3 C20 C21 121.9(6) . . ?
O3 C20 C19 123.1(7) . . ?
C21 C20 C19 115.1(6) . . ?
C20 C21 C22 114.6(7) . . ?
C20 C21 H21B 108.6 . . ?
C22 C21 H21B 108.6 . . ?
C20 C21 H21C 108.6 . . ?
C22 C21 H21C 108.6 . . ?
H21B C21 H21C 107.6 . . ?
C21 C22 H22C 109.5 . . ?
C21 C22 H22D 109.5 . . ?
H22C C22 H22D 109.5 . . ?
C21 C22 H22A 109.5 . . ?
H22C C22 H22A 109.5 . . ?
H22D C22 H22A 109.5 . . ?

loop_
_geom_bond_atom_site_label_1
_geom_bond_atom_site_label_2
_geom_bond_distance
_geom_bond_site_symmetry_2
_geom_bond_publ_flag
N1 C1 1.485(8) . ?
N1 C7 1.490(8) . ?
N1 C4 1.509(8) . ?
C1 C2 1.535(9) . ?
C1 C8 1.541(9) . ?
C1 H1A 1.0000 . ?
C2 C3 1.534(10) . ?
C2 H2A 0.9900 . ?
C2 H2B 0.9900 . ?
C3 C4 1.541(10) . ?
C3 H3A 0.9900 . ?
C3 H3B 0.9900 . ?
C4 C5 1.532(10) . ?
C4 H4A 1.0000 . ?
C5 C6 1.526(11) . ?
C5 H5A 0.9900 . ?
C5 H5B 0.9900 . ?
C6 C7 1.525(9) . ?
C6 H6A 0.9900 . ?
C6 H6B 0.9900 . ?
C7 C19 1.522(9) . ?
C7 H7A 1.0000 . ?
C8 C9 1.513(9) . ?
C8 H8A 0.9900 . ?
C8 H8B 0.9900 . ?
C9 N2 1.284(8) . ?
C9 C16 1.505(9) . ?
N2 N3 1.419(7) . ?
N3 S1 1.636(6) . ?
N3 H3 0.89(8) . ?
S1 O2 1.436(5) . ?
S1 O1 1.438(5) . ?
S1 C10 1.769(7) . ?
C10 C15 1.389(9) . ?
C10 C11 1.394(9) . ?
C11 C12 1.388(10) . ?
C11 H11A 0.9500 . ?
C12 C13 1.396(10) . ?
C12 H12A 0.9500 . ?
C13 C14 1.394(10) . ?
C13 C18 1.509(10) . ?
C14 C15 1.392(10) . ?
C14 H14A 0.9500 . ?
C15 H15A 0.9500 . ?
C16 C17 1.519(10) . ?
C16 H16A 0.9900 . ?
C16 H16B 0.9900 . ?
C17 H17A 0.9800 . ?
C17 H17B 0.9800 . ?
C17 H17C 0.9800 . ?
C18 H18A 0.9800 . ?
C18 H18B 0.9800 . ?
C18 H18C 0.9800 . ?
C19 C20 1.514(9) . ?
C19 H19A 0.9900 . ?
C19 H19B 0.9900 . ?
C20 O3 1.212(9) . ?
C20 C21 1.508(10) . ?
C21 C22 1.518(11) . ?
C21 H21B 0.9900 . ?
C21 H21C 0.9900 . ?
C22 H22C 0.9800 . ?
C22 H22D 0.9800 . ?
C22 H22A 0.9800 . ?

loop_
_geom_hbond_atom_site_label_D
_geom_hbond_atom_site_label_H
_geom_hbond_atom_site_label_A
_geom_hbond_distance_DH
_geom_hbond_distance_HA
_geom_hbond_distance_DA
_geom_hbond_angle_DHA
_geom_hbond_site_symmetry_A
N3 H3 N1 0.89(8) 1.86(8) 2.711(8) 159(7) .

loop_
_geom_torsion_atom_site_label_1
_geom_torsion_atom_site_label_2
_geom_torsion_atom_site_label_3
_geom_torsion_atom_site_label_4
_geom_torsion
_geom_torsion_site_symmetry_1
_geom_torsion_site_symmetry_2
_geom_torsion_site_symmetry_3
_geom_torsion_site_symmetry_4
_geom_torsion_publ_flag
C7 N1 C1 C2 -86.6(6) . . . . ?
C4 N1 C1 C2 32.2(6) . . . . ?
C7 N1 C1 C8 153.9(5) . . . . ?
C4 N1 C1 C8 -87.4(6) . . . . ?
N1 C1 C2 C3 -39.7(6) . . . . ?
C8 C1 C2 C3 78.5(7) . . . . ?
C1 C2 C3 C4 31.9(7) . . . . ?
C1 N1 C4 C5 -135.9(5) . . . . ?
C7 N1 C4 C5 -12.6(7) . . . . ?
C1 N1 C4 C3 -12.0(7) . . . . ?
C7 N1 C4 C3 111.4(6) . . . . ?
C2 C3 C4 N1 -12.9(7) . . . . ?
C2 C3 C4 C5 103.8(7) . . . . ?
N1 C4 C5 C6 -15.1(7) . . . . ?
C3 C4 C5 C6 -132.6(6) . . . . ?
C4 C5 C6 C7 36.4(7) . . . . ?
C1 N1 C7 C19 -82.8(6) . . . . ?
C4 N1 C7 C19 158.7(5) . . . . ?
C1 N1 C7 C6 153.6(5) . . . . ?
C4 N1 C7 C6 35.1(6) . . . . ?
C5 C6 C7 N1 -43.8(6) . . . . ?
C5 C6 C7 C19 -163.2(6) . . . . ?
N1 C1 C8 C9 -71.5(7) . . . . ?
C2 C1 C8 C9 173.9(5) . . . . ?
C1 C8 C9 N2 79.2(8) . . . . ?
C1 C8 C9 C16 -103.4(7) . . . . ?
C16 C9 N2 N3 178.4(5) . . . . ?
C8 C9 N2 N3 -4.2(9) . . . . ?
C9 N2 N3 S1 -174.7(5) . . . . ?
N2 N3 S1 O2 -57.8(5) . . . . ?
N2 N3 S1 O1 173.6(4) . . . . ?
N2 N3 S1 C10 58.2(5) . . . . ?
O2 S1 C10 C15 -129.4(5) . . . . ?
O1 S1 C10 C15 0.5(6) . . . . ?
N3 S1 C10 C15 113.5(6) . . . . ?
O2 S1 C10 C11 50.5(6) . . . . ?
O1 S1 C10 C11 -179.6(5) . . . . ?
N3 S1 C10 C11 -66.6(6) . . . . ?
C15 C10 C11 C12 -0.8(10) . . . . ?
S1 C10 C11 C12 179.3(5) . . . . ?
C10 C11 C12 C13 0.5(10) . . . . ?
C11 C12 C13 C14 0.4(10) . . . . ?
C11 C12 C13 C18 -177.9(6) . . . . ?
C12 C13 C14 C15 -1.0(10) . . . . ?
C18 C13 C14 C15 177.3(7) . . . . ?
C11 C10 C15 C14 0.2(10) . . . . ?
S1 C10 C15 C14 -179.9(5) . . . . ?
C13 C14 C15 C10 0.7(10) . . . . ?
N2 C9 C16 C17 -0.4(9) . . . . ?
C8 C9 C16 C17 -178.1(6) . . . . ?
N1 C7 C19 C20 177.1(5) . . . . ?
C6 C7 C19 C20 -68.2(8) . . . . ?
C7 C19 C20 O3 2.6(10) . . . . ?
C7 C19 C20 C21 -177.2(6) . . . . ?
O3 C20 C21 C22 12.3(11) . . . . ?
C19 C20 C21 C22 -168.0(7) . . . . ?
